data_4309087
loop_
_publ_author_name
'Anna Berlicka'
'Lechos\/law Latos-Gra\.zy\'nski'
'Tadeusz Lis'

_publ_section_title
;
1H NMR Investigation of High-Spin and Low-Spin
Iron(III)meso-Ethynylporphyrins
;
_journal_name_full 'Inorganic Chemistry'
_journal_page_first 4522
_journal_page_last 4533
_journal_paper_doi 10.1021/ic050158q
_journal_volume 44
_journal_year 2005
_chemical_formula_moiety 'C94 H74 N8 O2 Zn2'
_chemical_formula_sum 'C94 H74 N8 O2 Zn2'
_chemical_formula_weight 1478.35
_chemical_name_systematic
;
1,4-bis-[10,15,20-tri(p-tolyl)porphyrin-5-yl]-1,3-butadiyne
;
_space_group_IT_number 14
_symmetry_cell_setting monoclinic
_symmetry_space_group_name_Hall '-P 2yn'
_symmetry_space_group_name_H-M 'P 1 21/n 1'
_atom_sites_solution_hydrogens geom
_atom_sites_solution_primary direct
_atom_sites_solution_secondary difmap
_audit_creation_method SHELXL-97
_cell_angle_alpha 90.00
_cell_angle_beta 104.54(3)
_cell_angle_gamma 90.00
_cell_formula_units_Z 2
_cell_length_a 15.092(3)
_cell_length_b 13.529(3)
_cell_length_c 18.244(3)
_cell_measurement_reflns_used 16264
_cell_measurement_temperature 100(2)
_cell_volume 3605.8(13)
_computing_cell_refinement 'CrysAlis RED (Oxford Diffraction, 1995-2003)'
_computing_data_collection 'CrysAlis CCD (Oxford Diffraction, 1995-2003)'
_computing_data_reduction 'CrysAlis RED (Oxford Diffraction, 1995-2003)'
_computing_molecular_graphics 'XP (Bruker, 1997)'
_computing_publication_material 'SHELXL-97 (Sheldrick, 1997)'
_computing_structure_refinement 'SHELXL-97 (Sheldrick, 1997)'
_computing_structure_solution 'SHELXS-97 (Sheldrick, 1990)'
_diffrn_ambient_temperature 100(2)
_diffrn_measured_fraction_theta_full 0.936
_diffrn_measured_fraction_theta_max 0.936
_diffrn_measurement_device_type 'KUMA KM4 CCD \k-geometry diffractometer'
_diffrn_measurement_method \w
_diffrn_radiation_monochromator graphite
_diffrn_radiation_source 'fine-focus sealed tube'
_diffrn_radiation_type MoK\a
_diffrn_radiation_wavelength 0.71073
_diffrn_reflns_av_R_equivalents 0.0521
_diffrn_reflns_av_sigmaI/netI 0.0717
_diffrn_reflns_limit_h_max 20
_diffrn_reflns_limit_h_min -20
_diffrn_reflns_limit_k_max 17
_diffrn_reflns_limit_k_min -17
_diffrn_reflns_limit_l_max 23
_diffrn_reflns_limit_l_min -22
_diffrn_reflns_number 29240
_diffrn_reflns_theta_full 28.45
_diffrn_reflns_theta_max 28.45
_diffrn_reflns_theta_min 3.12
_exptl_absorpt_coefficient_mu 0.725
_exptl_absorpt_correction_T_max 0.942
_exptl_absorpt_correction_T_min 0.834
_exptl_absorpt_correction_type analytical
_exptl_absorpt_process_details 'CrysAlis RED(Oxford Diffraction, 1995-2003)'
_exptl_crystal_colour green
_exptl_crystal_density_diffrn 1.362
_exptl_crystal_density_method 'not measured'
_exptl_crystal_description plate
_exptl_crystal_F_000 1540
_exptl_crystal_size_max 0.30
_exptl_crystal_size_mid 0.30
_exptl_crystal_size_min 0.10
_refine_diff_density_max 0.731
_refine_diff_density_min -0.601
_refine_diff_density_rms 0.095
_refine_ls_extinction_method none
_refine_ls_goodness_of_fit_ref 1.028
_refine_ls_hydrogen_treatment mixed
_refine_ls_matrix_type full
_refine_ls_number_parameters 596
_refine_ls_number_reflns 8521
_refine_ls_number_restraints 0
_refine_ls_restrained_S_all 1.028
_refine_ls_R_factor_all 0.0947
_refine_ls_R_factor_gt 0.0575
_refine_ls_shift/su_max 0.001
_refine_ls_shift/su_mean 0.000
_refine_ls_structure_factor_coef Fsqd
_refine_ls_weighting_details 'w=1/[\s^2^(Fo^2^)+(0.0870P)^2^+0.0000P] where P=(Fo^2^+2Fc^2^)/3'
_refine_ls_wR_factor_gt 0.1401
_refine_ls_wR_factor_ref 0.1539
_reflns_number_gt 5783
_reflns_number_total 8521
_reflns_threshold_expression >2sigma(I)
_cod_data_source_file ic050158qsi20050131_110352_2.cif
_cod_data_source_block dimer
_cod_original_cell_volume 3605.7(12)
_cod_database_code 4309087

loop_
_symmetry_equiv_pos_as_xyz
'x, y, z'
'-x+1/2, y+1/2, -z+1/2'
'-x, -y, -z'
'x-1/2, -y-1/2, z-1/2'

loop_
_atom_site_label
_atom_site_type_symbol
_atom_site_fract_x
_atom_site_fract_y
_atom_site_fract_z
_atom_site_U_iso_or_equiv
_atom_site_adp_type
_atom_site_occupancy
_atom_site_symmetry_multiplicity
_atom_site_calc_flag
_atom_site_refinement_flags
_atom_site_disorder_assembly
_atom_site_disorder_group
Zn1 Zn 0.38348(2) 0.26805(3) 0.60477(2) 0.02078(12) Uani 1 1 d . . .
N21 N 0.33654(16) 0.16424(18) 0.52271(14) 0.0210(5) Uani 1 1 d . . .
N22 N 0.29464(16) 0.21262(18) 0.66496(14) 0.0215(6) Uani 1 1 d . . .
N23 N 0.45262(16) 0.33959(18) 0.70046(14) 0.0221(6) Uani 1 1 d . . .
N24 N 0.49063(16) 0.29391(19) 0.55688(14) 0.0224(6) Uani 1 1 d . . .
C1 C 0.3726(2) 0.1392(2) 0.46303(17) 0.0207(6) Uani 1 1 d . . .
C2 C 0.3132(2) 0.0705(2) 0.41449(18) 0.0253(7) Uani 1 1 d . . .
H2 H 0.327(2) 0.042(2) 0.3678(18) 0.026(9) Uiso 1 1 d . . .
C3 C 0.2402(2) 0.0565(2) 0.44404(18) 0.0253(7) Uani 1 1 d . . .
H3 H 0.191(2) 0.015(2) 0.4285(17) 0.019(8) Uiso 1 1 d . . .
C4 C 0.25554(19) 0.1136(2) 0.51202(17) 0.0208(6) Uani 1 1 d . . .
C5 C 0.19935(19) 0.1127(2) 0.56302(17) 0.0209(6) Uani 1 1 d . . .
C6 C 0.22098(19) 0.1541(2) 0.63627(17) 0.0202(6) Uani 1 1 d . . .
C7 C 0.1722(2) 0.1369(3) 0.69279(19) 0.0262(7) Uani 1 1 d . . .
H7 H 0.126(2) 0.109(2) 0.6860(17) 0.017(8) Uiso 1 1 d . . .
C8 C 0.2173(2) 0.1827(2) 0.75594(19) 0.0253(7) Uani 1 1 d . . .
H8 H 0.203(2) 0.181(2) 0.8027(19) 0.027(9) Uiso 1 1 d . . .
C9 C 0.2945(2) 0.2320(2) 0.73830(17) 0.0220(6) Uani 1 1 d . . .
C10 C 0.3595(2) 0.2905(2) 0.78853(17) 0.0218(7) Uani 1 1 d . . .
C11 C 0.4306(2) 0.3437(2) 0.76889(18) 0.0233(7) Uani 1 1 d . . .
C12 C 0.4902(2) 0.4136(2) 0.8169(2) 0.0266(7) Uani 1 1 d . . .
H12 H 0.490(2) 0.424(2) 0.8675(19) 0.028(9) Uiso 1 1 d . . .
C13 C 0.5466(2) 0.4512(2) 0.77721(19) 0.0271(7) Uani 1 1 d . . .
H13 H 0.591(2) 0.495(2) 0.7910(18) 0.022(8) Uiso 1 1 d . . .
C14 C 0.5247(2) 0.4041(2) 0.70475(18) 0.0233(7) Uani 1 1 d . . .
C15 C 0.5735(2) 0.4161(2) 0.64957(18) 0.0228(7) Uani 1 1 d . . .
C16 C 0.5585(2) 0.3628(2) 0.58224(19) 0.0254(7) Uani 1 1 d . . .
C17 C 0.6164(2) 0.3673(3) 0.53062(19) 0.0316(8) Uani 1 1 d . . .
H17 H 0.672(2) 0.411(3) 0.538(2) 0.041(10) Uiso 1 1 d . . .
C18 C 0.5849(2) 0.2994(3) 0.4758(2) 0.0309(8) Uani 1 1 d . . .
H18 H 0.610(2) 0.283(3) 0.432(2) 0.040(10) Uiso 1 1 d . . .
C19 C 0.5057(2) 0.2536(2) 0.49270(18) 0.0227(7) Uani 1 1 d . . .
C20 C 0.45281(19) 0.1794(2) 0.44915(17) 0.0222(7) Uani 1 1 d . . .
C25 C 0.1142(2) 0.0627(2) 0.53822(17) 0.0215(6) Uani 1 1 d . . .
C26 C 0.0415(2) 0.0227(2) 0.51387(17) 0.0229(7) Uani 1 1 d . . .
C27 C 0.3533(2) 0.2963(2) 0.86924(18) 0.0242(7) Uani 1 1 d . . .
C28 C 0.2788(2) 0.3369(2) 0.88896(19) 0.0263(7) Uani 1 1 d . . .
H28 H 0.235(2) 0.367(3) 0.851(2) 0.043(11) Uiso 1 1 d . . .
C29 C 0.2728(2) 0.3380(3) 0.96340(19) 0.0315(8) Uani 1 1 d . . .
H29 H 0.219(2) 0.368(2) 0.9735(17) 0.022(8) Uiso 1 1 d . . .
C30 C 0.3429(3) 0.2978(3) 1.02095(19) 0.0348(8) Uani 1 1 d . . .
C31 C 0.3355(3) 0.2955(3) 1.1014(2) 0.0483(11) Uani 1 1 d . . .
H31A H 0.3873 0.3311 1.1337 0.021(8) Uiso 1 1 calc R . .
H31B H 0.3362 0.2267 1.1185 0.11(2) Uiso 1 1 calc R . .
H31C H 0.2782 0.3271 1.1047 0.069(15) Uiso 1 1 calc R . .
C32 C 0.4188(3) 0.2587(3) 1.0003(2) 0.0342(8) Uani 1 1 d . . .
H32 H 0.465(2) 0.226(2) 1.040(2) 0.030(9) Uiso 1 1 d . . .
C33 C 0.4240(2) 0.2582(3) 0.92620(19) 0.0295(7) Uani 1 1 d . . .
H33 H 0.476(2) 0.229(2) 0.9138(17) 0.020(8) Uiso 1 1 d . . .
C34 C 0.6526(2) 0.4853(2) 0.66589(18) 0.0250(7) Uani 1 1 d . . .
C35 C 0.6457(3) 0.5786(3) 0.6343(2) 0.0410(9) Uani 1 1 d . . .
H35 H 0.589(3) 0.600(3) 0.605(2) 0.053(12) Uiso 1 1 d . . .
C36 C 0.7211(3) 0.6420(3) 0.6491(3) 0.0476(11) Uani 1 1 d . . .
H36 H 0.721(3) 0.709(4) 0.628(3) 0.082(16) Uiso 1 1 d . . .
C37 C 0.8043(2) 0.6143(3) 0.6957(2) 0.0422(9) Uani 1 1 d . . .
C38 C 0.8851(3) 0.6820(3) 0.7121(3) 0.0622(13) Uani 1 1 d . . .
H38A H 0.8661 0.7478 0.6916 0.062(14) Uiso 1 1 calc R . .
H38B H 0.9319 0.6560 0.6884 0.15(3) Uiso 1 1 calc R . .
H38C H 0.9105 0.6866 0.7670 0.10(2) Uiso 1 1 calc R . .
C39 C 0.8120(2) 0.5195(3) 0.7221(2) 0.0408(10) Uani 1 1 d . . .
H39 H 0.871(3) 0.496(3) 0.748(3) 0.068(14) Uiso 1 1 d . . .
C40 C 0.7373(2) 0.4551(3) 0.7088(2) 0.0396(9) Uani 1 1 d . . .
H40 H 0.751(3) 0.379(4) 0.730(3) 0.081(15) Uiso 1 1 d . . .
C41 C 0.4855(2) 0.1394(2) 0.38402(18) 0.0243(7) Uani 1 1 d . . .
C42 C 0.5287(2) 0.0483(3) 0.38922(19) 0.0280(7) Uani 1 1 d . . .
H42 H 0.533(2) 0.010(3) 0.431(2) 0.033(10) Uiso 1 1 d . . .
C43 C 0.5633(2) 0.0126(3) 0.3304(2) 0.0301(8) Uani 1 1 d . . .
H43 H 0.586(2) -0.046(3) 0.332(2) 0.038(11) Uiso 1 1 d . . .
C44 C 0.5560(2) 0.0672(3) 0.2658(2) 0.0340(8) Uani 1 1 d . . .
C45 C 0.5945(3) 0.0306(3) 0.2031(2) 0.0504(11) Uani 1 1 d . . .
H45A H 0.5660 0.0661 0.1564 0.061 Uiso 0.50 1 calc PR . .
H45B H 0.5822 -0.0403 0.1957 0.061 Uiso 0.50 1 calc PR . .
H45C H 0.6608 0.0418 0.2162 0.061 Uiso 0.50 1 calc PR . .
H45D H 0.6400 -0.0210 0.2225 0.061 Uiso 0.50 1 calc PR . .
H45E H 0.6238 0.0854 0.1831 0.061 Uiso 0.50 1 calc PR . .
H45F H 0.5452 0.0032 0.1627 0.061 Uiso 0.50 1 calc PR . .
C46 C 0.5137(3) 0.1584(3) 0.2606(2) 0.0366(9) Uani 1 1 d . . .
H46 H 0.509(2) 0.192(3) 0.219(2) 0.042(11) Uiso 1 1 d . . .
C47 C 0.4780(2) 0.1948(3) 0.3189(2) 0.0330(8) Uani 1 1 d . . .
H47 H 0.449(2) 0.258(2) 0.3187(18) 0.022(9) Uiso 1 1 d . . .
O1 O 0.29420(14) 0.39099(16) 0.55640(12) 0.0274(5) Uani 1 1 d . . .
C48 C 0.2985(3) 0.4800(3) 0.6006(2) 0.0430(9) Uani 1 1 d . . .
H48A H 0.359(3) 0.519(3) 0.595(2) 0.059(13) Uiso 1 1 d . . .
H48B H 0.288(3) 0.459(3) 0.654(3) 0.067(14) Uiso 1 1 d . . .
C49 C 0.2141(3) 0.5413(3) 0.5612(2) 0.0390(9) Uani 1 1 d . . .
H49A H 0.176(3) 0.561(3) 0.598(2) 0.051(12) Uiso 1 1 d . . .
H49B H 0.234(2) 0.607(3) 0.543(2) 0.038(10) Uiso 1 1 d . . .
C50 C 0.1617(3) 0.4778(3) 0.4980(3) 0.0463(10) Uani 1 1 d . . .
H50A H 0.177(3) 0.499(3) 0.453(2) 0.054(13) Uiso 1 1 d . . .
H50B H 0.095(3) 0.485(3) 0.487(2) 0.046(11) Uiso 1 1 d . . .
C51 C 0.1986(3) 0.3758(3) 0.5211(3) 0.0410(9) Uani 1 1 d . . .
H51A H 0.167(2) 0.341(3) 0.553(2) 0.036(10) Uiso 1 1 d . . .
H51B H 0.192(3) 0.331(3) 0.485(2) 0.042(12) Uiso 1 1 d . . .

loop_
_atom_site_aniso_label
_atom_site_aniso_U_11
_atom_site_aniso_U_22
_atom_site_aniso_U_33
_atom_site_aniso_U_23
_atom_site_aniso_U_13
_atom_site_aniso_U_12
Zn1 0.01500(18) 0.0228(2) 0.0251(2) -0.00252(15) 0.00621(14) -0.00281(14)
N21 0.0159(12) 0.0226(14) 0.0247(14) -0.0006(11) 0.0057(10) -0.0019(10)
N22 0.0181(13) 0.0240(15) 0.0234(14) -0.0029(11) 0.0071(10) -0.0016(10)
N23 0.0157(12) 0.0249(14) 0.0261(14) -0.0004(11) 0.0063(11) -0.0024(10)
N24 0.0153(13) 0.0252(14) 0.0270(14) -0.0009(11) 0.0057(11) -0.0008(10)
C1 0.0198(15) 0.0216(16) 0.0214(16) 0.0026(12) 0.0068(12) 0.0028(12)
C2 0.0246(16) 0.0285(18) 0.0245(17) -0.0019(14) 0.0094(14) -0.0002(13)
C3 0.0204(16) 0.0292(18) 0.0264(17) -0.0031(14) 0.0057(13) -0.0053(13)
C4 0.0156(14) 0.0199(16) 0.0258(17) -0.0002(12) 0.0030(12) -0.0010(12)
C5 0.0154(14) 0.0200(16) 0.0271(17) -0.0004(13) 0.0049(12) -0.0026(12)
C6 0.0151(14) 0.0203(16) 0.0255(16) -0.0024(12) 0.0057(12) -0.0014(11)
C7 0.0186(17) 0.0290(18) 0.0319(19) -0.0015(14) 0.0080(14) -0.0077(14)
C8 0.0228(16) 0.0300(19) 0.0246(17) -0.0030(14) 0.0085(13) -0.0032(13)
C9 0.0184(15) 0.0242(16) 0.0240(16) 0.0003(13) 0.0062(12) -0.0002(12)
C10 0.0179(15) 0.0237(17) 0.0233(16) -0.0025(12) 0.0044(12) 0.0021(12)
C11 0.0169(15) 0.0220(16) 0.0290(18) -0.0025(13) 0.0019(13) 0.0017(12)
C12 0.0257(17) 0.0267(18) 0.0263(18) -0.0029(14) 0.0048(14) 0.0007(13)
C13 0.0209(16) 0.0274(18) 0.0327(19) -0.0037(14) 0.0061(14) -0.0044(14)
C14 0.0174(15) 0.0226(17) 0.0278(17) -0.0016(13) 0.0021(13) -0.0012(12)
C15 0.0168(15) 0.0221(16) 0.0290(17) 0.0013(13) 0.0047(13) -0.0028(12)
C16 0.0176(15) 0.0270(17) 0.0330(18) 0.0018(14) 0.0089(13) -0.0031(13)
C17 0.0249(18) 0.037(2) 0.035(2) -0.0039(16) 0.0124(15) -0.0072(15)
C18 0.0260(17) 0.0350(19) 0.036(2) -0.0058(16) 0.0154(15) -0.0053(14)
C19 0.0152(14) 0.0264(18) 0.0276(17) 0.0005(13) 0.0076(12) -0.0005(12)
C20 0.0171(15) 0.0230(17) 0.0272(17) 0.0023(13) 0.0066(13) 0.0034(12)
C25 0.0179(15) 0.0248(17) 0.0222(16) -0.0024(12) 0.0060(12) -0.0003(12)
C26 0.0191(15) 0.0322(18) 0.0189(16) -0.0001(13) 0.0076(12) 0.0006(13)
C27 0.0234(16) 0.0218(16) 0.0258(17) -0.0016(13) 0.0033(13) -0.0058(12)
C28 0.0276(18) 0.0273(18) 0.0232(17) -0.0003(14) 0.0052(14) -0.0031(14)
C29 0.0304(19) 0.033(2) 0.033(2) -0.0058(15) 0.0110(15) -0.0040(15)
C30 0.049(2) 0.0298(19) 0.0272(18) -0.0015(15) 0.0116(16) -0.0121(16)
C31 0.074(3) 0.043(2) 0.027(2) 0.0024(17) 0.012(2) -0.001(2)
C32 0.038(2) 0.0287(19) 0.032(2) 0.0043(15) 0.0009(16) -0.0039(15)
C33 0.0269(18) 0.0305(19) 0.0287(18) -0.0010(14) 0.0027(14) -0.0015(14)
C34 0.0224(16) 0.0245(17) 0.0285(18) 0.0013(13) 0.0071(13) -0.0048(13)
C35 0.0240(19) 0.029(2) 0.067(3) 0.0063(19) 0.0073(19) 0.0003(15)
C36 0.039(2) 0.025(2) 0.079(3) 0.011(2) 0.014(2) -0.0011(16)
C37 0.032(2) 0.036(2) 0.058(3) 0.0001(18) 0.0083(18) -0.0121(16)
C38 0.039(2) 0.045(3) 0.098(4) 0.006(3) 0.009(3) -0.023(2)
C39 0.0233(19) 0.051(3) 0.043(2) 0.0125(18) -0.0009(17) -0.0094(17)
C40 0.031(2) 0.037(2) 0.047(2) 0.0125(18) 0.0023(17) -0.0079(16)
C41 0.0178(15) 0.0268(17) 0.0294(18) -0.0013(14) 0.0079(13) -0.0036(12)
C42 0.0267(17) 0.034(2) 0.0235(18) 0.0026(15) 0.0067(14) 0.0043(14)
C43 0.0237(17) 0.033(2) 0.033(2) 0.0002(16) 0.0069(15) 0.0060(15)
C44 0.0267(18) 0.042(2) 0.036(2) -0.0065(16) 0.0114(15) 0.0020(15)
C45 0.054(3) 0.064(3) 0.040(2) -0.007(2) 0.025(2) 0.010(2)
C46 0.039(2) 0.045(2) 0.030(2) 0.0068(17) 0.0168(17) 0.0041(17)
C47 0.036(2) 0.0307(19) 0.034(2) 0.0015(16) 0.0119(16) 0.0055(16)
O1 0.0225(11) 0.0275(13) 0.0310(13) -0.0025(10) 0.0047(10) 0.0024(9)
C48 0.047(2) 0.030(2) 0.050(3) 0.0000(18) 0.008(2) 0.0086(18)
C49 0.039(2) 0.034(2) 0.048(2) 0.0084(18) 0.0188(19) 0.0114(17)
C50 0.037(2) 0.046(3) 0.054(3) 0.012(2) 0.007(2) 0.0089(18)
C51 0.027(2) 0.041(2) 0.052(3) -0.003(2) 0.0044(18) 0.0038(17)

loop_
_atom_type_symbol
_atom_type_description
_atom_type_scat_dispersion_real
_atom_type_scat_dispersion_imag
_atom_type_scat_source
C C 0.0033 0.0016 'International Tables Vol C Tables 4.2.6.8 and 6.1.1.4'
H H 0.0000 0.0000 'International Tables Vol C Tables 4.2.6.8 and 6.1.1.4'
N N 0.0061 0.0033 'International Tables Vol C Tables 4.2.6.8 and 6.1.1.4'
O O 0.0106 0.0060 'International Tables Vol C Tables 4.2.6.8 and 6.1.1.4'
Zn Zn 0.2839 1.4301 'International Tables Vol C Tables 4.2.6.8 and 6.1.1.4'

loop_
_geom_angle_atom_site_label_1
_geom_angle_atom_site_label_2
_geom_angle_atom_site_label_3
_geom_angle
_geom_angle_site_symmetry_1
_geom_angle_site_symmetry_3
_geom_angle_publ_flag
N23 Zn1 N21 164.01(10) . . ?
N23 Zn1 N24 89.71(10) . . ?
N21 Zn1 N24 88.32(10) . . ?
N23 Zn1 N22 88.75(10) . . ?
N21 Zn1 N22 89.32(10) . . ?
N24 Zn1 N22 165.94(10) . . ?
N23 Zn1 O1 96.65(9) . . ?
N21 Zn1 O1 99.33(9) . . ?
N24 Zn1 O1 99.81(9) . . ?
N22 Zn1 O1 94.24(9) . . ?
C4 N21 C1 106.3(2) . . ?
C4 N21 Zn1 125.4(2) . . ?
C1 N21 Zn1 127.94(19) . . ?
C6 N22 C9 106.7(2) . . ?
C6 N22 Zn1 125.6(2) . . ?
C9 N22 Zn1 127.6(2) . . ?
C11 N23 C14 106.9(2) . . ?
C11 N23 Zn1 127.59(19) . . ?
C14 N23 Zn1 125.1(2) . . ?
C19 N24 C16 106.8(2) . . ?
C19 N24 Zn1 128.1(2) . . ?
C16 N24 Zn1 124.9(2) . . ?
N21 C1 C20 125.2(3) . . ?
N21 C1 C2 109.7(3) . . ?
C20 C1 C2 125.0(3) . . ?
C3 C2 C1 106.9(3) . . ?
C3 C2 H2 130.4(18) . . ?
C1 C2 H2 122.8(18) . . ?
C2 C3 C4 107.4(3) . . ?
C2 C3 H3 129.7(19) . . ?
C4 C3 H3 122.8(19) . . ?
N21 C4 C5 125.0(3) . . ?
N21 C4 C3 109.7(3) . . ?
C5 C4 C3 125.1(3) . . ?
C4 C5 C6 126.1(3) . . ?
C4 C5 C25 116.1(3) . . ?
C6 C5 C25 117.8(3) . . ?
N22 C6 C5 124.7(3) . . ?
N22 C6 C7 109.7(3) . . ?
C5 C6 C7 125.5(3) . . ?
C8 C7 C6 107.7(3) . . ?
C8 C7 H7 127(2) . . ?
C6 C7 H7 125(2) . . ?
C7 C8 C9 106.7(3) . . ?
C7 C8 H8 126(2) . . ?
C9 C8 H8 127(2) . . ?
N22 C9 C10 125.1(3) . . ?
N22 C9 C8 109.2(3) . . ?
C10 C9 C8 125.7(3) . . ?
C9 C10 C11 124.9(3) . . ?
C9 C10 C27 117.5(3) . . ?
C11 C10 C27 117.5(3) . . ?
N23 C11 C10 125.7(3) . . ?
N23 C11 C12 108.9(3) . . ?
C10 C11 C12 125.4(3) . . ?
C13 C12 C11 107.6(3) . . ?
C13 C12 H12 130(2) . . ?
C11 C12 H12 123(2) . . ?
C12 C13 C14 107.4(3) . . ?
C12 C13 H13 130(2) . . ?
C14 C13 H13 123(2) . . ?
N23 C14 C15 125.6(3) . . ?
N23 C14 C13 109.3(3) . . ?
C15 C14 C13 125.0(3) . . ?
C16 C15 C14 125.3(3) . . ?
C16 C15 C34 116.5(3) . . ?
C14 C15 C34 118.0(3) . . ?
N24 C16 C15 126.1(3) . . ?
N24 C16 C17 109.4(3) . . ?
C15 C16 C17 124.4(3) . . ?
C18 C17 C16 107.2(3) . . ?
C18 C17 H17 129(2) . . ?
C16 C17 H17 124(2) . . ?
C17 C18 C19 106.8(3) . . ?
C17 C18 H18 127(2) . . ?
C19 C18 H18 126(2) . . ?
N24 C19 C20 125.5(3) . . ?
N24 C19 C18 109.7(3) . . ?
C20 C19 C18 124.8(3) . . ?
C19 C20 C1 124.7(3) . . ?
C19 C20 C41 117.1(3) . . ?
C1 C20 C41 118.2(3) . . ?
C26 C25 C5 176.8(3) . . ?
C25 C26 C26 179.9(5) . 3_556 ?
C28 C27 C33 118.5(3) . . ?
C28 C27 C10 122.2(3) . . ?
C33 C27 C10 119.3(3) . . ?
C27 C28 C29 121.3(3) . . ?
C27 C28 H28 117(2) . . ?
C29 C28 H28 122(2) . . ?
C28 C29 C30 120.6(3) . . ?
C28 C29 H29 117.2(19) . . ?
C30 C29 H29 122.2(19) . . ?
C32 C30 C29 117.4(3) . . ?
C32 C30 C31 121.6(4) . . ?
C29 C30 C31 121.0(4) . . ?
C30 C31 H31A 109.5 . . ?
C30 C31 H31B 109.5 . . ?
H31A C31 H31B 109.5 . . ?
C30 C31 H31C 109.5 . . ?
H31A C31 H31C 109.5 . . ?
H31B C31 H31C 109.5 . . ?
C33 C32 C30 121.4(3) . . ?
C33 C32 H32 121(2) . . ?
C30 C32 H32 117(2) . . ?
C32 C33 C27 120.8(3) . . ?
C32 C33 H33 119.3(19) . . ?
C27 C33 H33 119.9(19) . . ?
C35 C34 C40 118.0(3) . . ?
C35 C34 C15 121.3(3) . . ?
C40 C34 C15 120.5(3) . . ?
C34 C35 C36 120.5(4) . . ?
C34 C35 H35 119(2) . . ?
C36 C35 H35 120(2) . . ?
C37 C36 C35 121.6(4) . . ?
C37 C36 H36 114(3) . . ?
C35 C36 H36 124(3) . . ?
C39 C37 C36 117.2(3) . . ?
C39 C37 C38 120.8(4) . . ?
C36 C37 C38 121.9(4) . . ?
C37 C38 H38A 109.5 . . ?
C37 C38 H38B 109.5 . . ?
H38A C38 H38B 109.5 . . ?
C37 C38 H38C 109.5 . . ?
H38A C38 H38C 109.5 . . ?
H38B C38 H38C 109.5 . . ?
C37 C39 C40 122.1(4) . . ?
C37 C39 H39 119(3) . . ?
C40 C39 H39 119(3) . . ?
C34 C40 C39 120.3(3) . . ?
C34 C40 H40 123(2) . . ?
C39 C40 H40 117(2) . . ?
C47 C41 C42 118.5(3) . . ?
C47 C41 C20 120.8(3) . . ?
C42 C41 C20 120.7(3) . . ?
C41 C42 C43 121.1(3) . . ?
C41 C42 H42 120(2) . . ?
C43 C42 H42 119(2) . . ?
C44 C43 C42 120.7(3) . . ?
C44 C43 H43 118(2) . . ?
C42 C43 H43 121(2) . . ?
C43 C44 C46 118.4(3) . . ?
C43 C44 C45 121.1(3) . . ?
C46 C44 C45 120.4(3) . . ?
C44 C45 H45A 109.5 . . ?
C44 C45 H45B 109.5 . . ?
H45A C45 H45B 109.5 . . ?
C44 C45 H45C 109.5 . . ?
H45A C45 H45C 109.5 . . ?
H45B C45 H45C 109.5 . . ?
C44 C45 H45D 109.5 . . ?
H45A C45 H45D 141.1 . . ?
H45B C45 H45D 56.3 . . ?
H45C C45 H45D 56.3 . . ?
C44 C45 H45E 109.5 . . ?
H45A C45 H45E 56.3 . . ?
H45B C45 H45E 141.1 . . ?
H45C C45 H45E 56.3 . . ?
H45D C45 H45E 109.5 . . ?
C44 C45 H45F 109.5 . . ?
H45A C45 H45F 56.3 . . ?
H45B C45 H45F 56.3 . . ?
H45C C45 H45F 141.1 . . ?
H45D C45 H45F 109.5 . . ?
H45E C45 H45F 109.5 . . ?
C44 C46 C47 121.5(4) . . ?
C44 C46 H46 118(3) . . ?
C47 C46 H46 121(3) . . ?
C41 C47 C46 119.8(3) . . ?
C41 C47 H47 115.2(19) . . ?
C46 C47 H47 125.0(19) . . ?
C51 O1 C48 105.6(3) . . ?
C51 O1 Zn1 121.3(2) . . ?
C48 O1 Zn1 118.3(2) . . ?
O1 C48 C49 105.9(3) . . ?
O1 C48 H48A 106(2) . . ?
C49 C48 H48A 108(2) . . ?
O1 C48 H48B 107(2) . . ?
C49 C48 H48B 106(2) . . ?
H48A C48 H48B 122(3) . . ?
C50 C49 C48 105.4(3) . . ?
C50 C49 H49A 113(2) . . ?
C48 C49 H49A 112(2) . . ?
C50 C49 H49B 113(2) . . ?
C48 C49 H49B 110(2) . . ?
H49A C49 H49B 104(3) . . ?
C49 C50 C51 103.0(3) . . ?
C49 C50 H50A 107(3) . . ?
C51 C50 H50A 111(3) . . ?
C49 C50 H50B 115(2) . . ?
C51 C50 H50B 115(2) . . ?
H50A C50 H50B 105(3) . . ?
O1 C51 C50 104.6(3) . . ?
O1 C51 H51A 113(2) . . ?
C50 C51 H51A 115(2) . . ?
O1 C51 H51B 110(2) . . ?
C50 C51 H51B 117(3) . . ?
H51A C51 H51B 97(3) . . ?

loop_
_geom_bond_atom_site_label_1
_geom_bond_atom_site_label_2
_geom_bond_distance
_geom_bond_site_symmetry_2
_geom_bond_publ_flag
Zn1 N23 2.039(3) . ?
Zn1 N21 2.045(2) . ?
Zn1 N24 2.052(2) . ?
Zn1 N22 2.075(2) . ?
Zn1 O1 2.183(2) . ?
N21 C4 1.372(4) . ?
N21 C1 1.377(4) . ?
N22 C6 1.358(4) . ?
N22 C9 1.364(4) . ?
N23 C11 1.371(4) . ?
N23 C14 1.381(4) . ?
N24 C19 1.361(4) . ?
N24 C16 1.377(4) . ?
C1 C20 1.406(4) . ?
C1 C2 1.433(4) . ?
C2 C3 1.356(4) . ?
C2 H2 1.01(3) . ?
C3 C4 1.430(4) . ?
C3 H3 0.92(3) . ?
C4 C5 1.408(4) . ?
C5 C6 1.410(4) . ?
C5 C25 1.422(4) . ?
C6 C7 1.429(4) . ?
C7 C8 1.334(5) . ?
C7 H7 0.78(3) . ?
C8 C9 1.447(4) . ?
C8 H8 0.93(3) . ?
C9 C10 1.407(4) . ?
C10 C11 1.411(4) . ?
C10 C27 1.501(4) . ?
C11 C12 1.441(4) . ?
C12 C13 1.348(5) . ?
C12 H12 0.93(3) . ?
C13 C14 1.429(4) . ?
C13 H13 0.89(3) . ?
C14 C15 1.398(4) . ?
C15 C16 1.393(4) . ?
C15 C34 1.489(4) . ?
C16 C17 1.438(4) . ?
C17 C18 1.353(5) . ?
C17 H17 1.00(4) . ?
C18 C19 1.446(4) . ?
C18 H18 0.99(4) . ?
C19 C20 1.399(4) . ?
C20 C41 1.498(4) . ?
C25 C26 1.204(4) . ?
C26 C26 1.373(6) 3_556 ?
C27 C28 1.377(4) . ?
C27 C33 1.388(5) . ?
C28 C29 1.384(5) . ?
C28 H28 0.93(4) . ?
C29 C30 1.399(5) . ?
C29 H29 0.97(3) . ?
C30 C32 1.398(5) . ?
C30 C31 1.501(5) . ?
C31 H31A 0.9800 . ?
C31 H31B 0.9800 . ?
C31 H31C 0.9800 . ?
C32 C33 1.373(5) . ?
C32 H32 0.97(3) . ?
C33 H33 0.95(3) . ?
C34 C35 1.380(5) . ?
C34 C40 1.382(5) . ?
C35 C36 1.397(5) . ?
C35 H35 0.94(4) . ?
C36 C37 1.378(5) . ?
C36 H36 0.99(5) . ?
C37 C39 1.364(5) . ?
C37 C38 1.496(5) . ?
C38 H38A 0.9800 . ?
C38 H38B 0.9800 . ?
C38 H38C 0.9800 . ?
C39 C40 1.398(5) . ?
C39 H39 0.96(5) . ?
C40 H40 1.10(5) . ?
C41 C47 1.385(5) . ?
C41 C42 1.386(5) . ?
C42 C43 1.393(5) . ?
C42 H42 0.91(4) . ?
C43 C44 1.372(5) . ?
C43 H43 0.86(4) . ?
C44 C46 1.382(5) . ?
C44 C45 1.491(5) . ?
C45 H45A 0.9800 . ?
C45 H45B 0.9800 . ?
C45 H45C 0.9800 . ?
C45 H45D 0.9800 . ?
C45 H45E 0.9800 . ?
C45 H45F 0.9800 . ?
C46 C47 1.397(5) . ?
C46 H46 0.87(4) . ?
C47 H47 0.97(3) . ?
O1 C51 1.440(4) . ?
O1 C48 1.441(4) . ?
C48 C49 1.538(5) . ?
C48 H48A 1.08(4) . ?
C48 H48B 1.07(5) . ?
C49 C50 1.494(6) . ?
C49 H49A 1.02(4) . ?
C49 H49B 1.02(4) . ?
C50 C51 1.507(6) . ?
C50 H50A 0.94(4) . ?
C50 H50B 0.98(4) . ?
C51 H51A 0.96(4) . ?
C51 H51B 0.88(4) . ?

loop_
_geom_hbond_atom_site_label_D
_geom_hbond_atom_site_label_H
_geom_hbond_atom_site_label_A
_geom_hbond_distance_DH
_geom_hbond_distance_HA
_geom_hbond_distance_DA
_geom_hbond_angle_DHA
_geom_hbond_site_symmetry_A
C2 H2 C39 1.01(3) 2.74(3) 3.711(5) 163(2) 4_565
C2 H2 C40 1.01(3) 2.88(3) 3.655(5) 134(2) 4_565
C12 H12 C26 0.93(3) 2.69(3) 3.561(5) 156(3) 2_556
C12 H12 C26 0.93(3) 2.69(3) 3.585(5) 162(3) 4_666
C17 H17 C49 1.00(4) 2.87(4) 3.610(5) 131(3) 3_666
C18 H18 C29 0.99(4) 2.89(4) 3.446(5) 116(3) 4_665
C28 H28 C44 0.93(4) 2.90(4) 3.774(5) 158(3) 4_566
C35 H35 C19 0.94(4) 2.80(4) 3.616(5) 146(3) 3_666
C36 H36 C1 0.99(5) 2.79(5) 3.674(5) 150(4) 3_666
C39 H39 C43 0.96(5) 2.91(5) 3.836(5) 162(4) 4_666
C39 H39 C44 0.96(5) 2.85(5) 3.754(5) 158(3) 4_666
C39 H39 C46 0.96(5) 2.96(5) 3.806(6) 148(3) 4_666
C47 H47 C35 0.97(3) 2.87(3) 3.796(5) 160(2) 3_666
